data_7243419
loop_
_publ_author_name
'Lu, Tian-Qi'
'Yin, Jia-Jia'
'Chen, Cheng'
'Shi, Hai-Yan'
'Zheng, Jun'
'Liu, Zhengjie'
'Fang, Xiaolong'
'Zheng, Xiu-Ying'

_publ_section_title
;
 Two pairs of chiral lanthanide--oxo clusters Ln14 induced by amino acid
 derivatives
;
_journal_issue 39
_journal_name_full CrystEngComm
_journal_page_first 6923
_journal_page_last 6929
_journal_paper_doi 10.1039/D1CE00948F
_journal_volume 23
_journal_year 2021
_chemical_formula_moiety 'C80 H112 Dy14 N16 O84, 6(Cl O4)'
_chemical_formula_sum 'C80 H318 Cl10 Dy14 N16 O191'
_chemical_formula_weight 7190.98
_space_group_crystal_system tetragonal
_space_group_IT_number 98
_space_group_name_Hall 'I 4bw 2bw'
_space_group_name_H-M_alt 'I 41 2 2'
_atom_sites_solution_hydrogens geom
_audit_creation_date 2021-08-18
_audit_creation_method
;
Olex2 1.2
(compiled 2018.05.29 svn.r3508 for OlexSys, GUI svn.r5506)
;
_audit_update_record
;
2021-08-18 deposited with the CCDC.	2021-08-23 downloaded from the CCDC.
;
_cell_angle_alpha 90
_cell_angle_beta 90
_cell_angle_gamma 90
_cell_formula_units_Z 4
_cell_length_a 31.0353(11)
_cell_length_b 31.0353(11)
_cell_length_c 31.3981(12)
_cell_measurement_reflns_used 36660
_cell_measurement_temperature 120
_cell_measurement_theta_max 69.77
_cell_measurement_theta_min 4.01
_cell_volume 30242.3(19)
_computing_molecular_graphics 'Olex2 (Dolomanov et al., 2009)'
_computing_publication_material 'Olex2 (Dolomanov et al., 2009)'
_computing_structure_refinement 'ShelXL (Sheldrick, 2015)'
_diffrn_ambient_temperature 120
_diffrn_measured_fraction_theta_full 0.996
_diffrn_measured_fraction_theta_max 0.988
_diffrn_measurement_device_type 'STOE STADIVARI'
_diffrn_measurement_method 'rotation method, \w scans'
_diffrn_radiation_type CuK\a
_diffrn_radiation_wavelength 1.54186
_diffrn_reflns_av_R_equivalents 0.1250
_diffrn_reflns_av_unetI/netI 0.1071
_diffrn_reflns_Laue_measured_fraction_full 0.996
_diffrn_reflns_Laue_measured_fraction_max 0.988
_diffrn_reflns_limit_h_max 15
_diffrn_reflns_limit_h_min -37
_diffrn_reflns_limit_k_max 28
_diffrn_reflns_limit_k_min -37
_diffrn_reflns_limit_l_max 37
_diffrn_reflns_limit_l_min -31
_diffrn_reflns_number 32609
_diffrn_reflns_point_group_measured_fraction_full 0.986
_diffrn_reflns_point_group_measured_fraction_max 0.971
_diffrn_reflns_theta_full 67.686
_diffrn_reflns_theta_max 69.708
_diffrn_reflns_theta_min 4.006
_diffrn_source 'GeniX 3D HF Cu'
_exptl_absorpt_coefficient_mu 19.819
_exptl_absorpt_correction_T_max 0.0921
_exptl_absorpt_correction_T_min 0.0062
_exptl_absorpt_correction_type multi-scan
_exptl_absorpt_process_details
;
STOE X-Red32, absorption correction by Gaussian integration, analogous to
P. Coppens, "The Evaluation of Absorption and Extinction in Single-Crystal
Structure Analysis", published in: F. R. Ahmed (Editor), "Crystallographic
Computing", Munksgaard, Copenhagen (1970), 255 - 270.
Afterwards scaling of reflection intensities was performed within STOE LANA.
J. Koziskova, F. Hahn, J. Richter, J. Kozisek, "Comparison of different
absorption corrections on the model structure of tetrakis(\m~2~-acetato)-
diaqua-di-copper(II)", Acta Chimica Slovaca, vol. 9, no. 2, 2016, pp. 136 - 140.
;
_exptl_crystal_colour colourless
_exptl_crystal_density_diffrn 1.579
_exptl_crystal_density_method 'not measured'
_exptl_crystal_description block
_exptl_crystal_F_000 14128
_exptl_crystal_size_max 0.02
_exptl_crystal_size_mid 0.02
_exptl_crystal_size_min 0.02
_refine_diff_density_max 2.673
_refine_diff_density_min -1.331
_refine_diff_density_rms 0.228
_refine_ls_abs_structure_details
;
 Classical Flack method preferred over Parsons because s.u. lower.
;
_refine_ls_abs_structure_Flack 0.108(12)
_refine_ls_extinction_method none
_refine_ls_goodness_of_fit_ref 1.068
_refine_ls_hydrogen_treatment constr
_refine_ls_matrix_type full
_refine_ls_number_parameters 527
_refine_ls_number_reflns 13871
_refine_ls_number_restraints 544
_refine_ls_restrained_S_all 1.062
_refine_ls_R_factor_all 0.1078
_refine_ls_R_factor_gt 0.0976
_refine_ls_shift/su_max 0.001
_refine_ls_shift/su_mean 0.000
_refine_ls_structure_factor_coef Fsqd
_refine_ls_weighting_details 'w=1/[\s^2^(Fo^2^)+(0.1941P)^2^] where P=(Fo^2^+2Fc^2^)/3'
_refine_ls_weighting_scheme calc
_refine_ls_wR_factor_gt 0.2507
_refine_ls_wR_factor_ref 0.2673
_reflns_Friedel_coverage 0.808
_reflns_Friedel_fraction_full 0.974
_reflns_Friedel_fraction_max 0.950
_reflns_number_gt 11350
_reflns_number_total 13871
_reflns_threshold_expression 'I > 2\s(I)'
_cod_data_source_file d1ce00948f2.cif
_cod_data_source_block D-Dy14
_cod_depositor_comments 'Adding full bibliography for 7243416--7243419.cif.'
_cod_original_cell_volume 30242(2)
_cod_database_code 7243419
_shelx_shelxl_version_number 2018/3
_shelx_space_group_comment
;
The symmetry employed for this shelxl refinement is uniquely defined
by the following loop, which should always be used as a source of
symmetry information in preference to the above space-group names.
They are only intended as comments.
;
_olex2_refinement_description
;
1. Fixed Uiso
 At 1.2 times of:
  All C(H) groups
 At 1.5 times of:
  All C(H,H,H) groups
2. Restrained distances
 C10-C9 = O6-C9 = N2-C9 = C14-C15 = N3-C14 = O9-C14
 1.5 with sigma of 0.02
 O5-C6
 1.2 with sigma of 0.02
 C8-C7
 1.5 with sigma of 0.02
 O5-O4
 2.2 with sigma of 0.02
3. Restrained planarity
 O4, O5, C6, C7
 with sigma of 0.1
4. Uiso/Uaniso restraints and constraints
O4 \\sim O5 \\sim O6 \\sim N2 \\sim C6 \\sim C7 \\sim C8 \\sim C9 \\sim C10:
within 1.7A with sigma of 0.0004 and sigma for terminal atoms of 0.0008
All non-hydrogen atoms have similar U: within 1.7A with sigma of 0.004 and
sigma for terminal atoms of 0.008
Uanis(C1) \\sim Ueq, Uanis(C2) \\sim Ueq, Uanis(C3) \\sim Ueq, Uanis(C4) \\sim
Ueq, Uanis(C5) \\sim Ueq, Uanis(C6) \\sim Ueq, Uanis(C7) \\sim Ueq, Uanis(C8)
\\sim Ueq, Uanis(C9) \\sim Ueq, Uanis(C10) \\sim Ueq, Uanis(C11) \\sim Ueq,
Uanis(C12) \\sim Ueq, Uanis(C13) \\sim Ueq, Uanis(C14) \\sim Ueq, Uanis(C15)
\\sim Ueq, Uanis(C16) \\sim Ueq, Uanis(C17) \\sim Ueq, Uanis(C18) \\sim Ueq,
Uanis(C19) \\sim Ueq, Uanis(C20) \\sim Ueq, Uanis(O1) \\sim Ueq, Uanis(O1W)
\\sim Ueq, Uanis(O2) \\sim Ueq, Uanis(O2W) \\sim Ueq, Uanis(O3) \\sim Ueq,
Uanis(O3W) \\sim Ueq, Uanis(O4) \\sim Ueq, Uanis(O4W) \\sim Ueq, Uanis(O5)
\\sim Ueq, Uanis(O5W) \\sim Ueq, Uanis(O6) \\sim Ueq, Uanis(O8) \\sim Ueq,
Uanis(O9) \\sim Ueq, Uanis(O10) \\sim Ueq, Uanis(O11) \\sim Ueq, Uanis(O12)
\\sim Ueq, Uanis(O13) \\sim Ueq, Uanis(O14) \\sim Ueq, Uanis(O15) \\sim Ueq,
Uanis(O16) \\sim Ueq, Uanis(O17) \\sim Ueq, Uanis(O22) \\sim Ueq, Uanis(O23)
\\sim Ueq, Uanis(O24) \\sim Ueq, Uanis(O25) \\sim Ueq, Uanis(O18) \\sim Ueq,
Uanis(O19) \\sim Ueq, Uanis(O20) \\sim Ueq, Uanis(O21) \\sim Ueq: with sigma of
0.01 and sigma for terminal atoms of 0.02
5. Others
 Fixed Sof: O19(0.5) O20(0.5) O21(0.5)
6.a Ternary CH refined with riding coordinates:
 C2(H2), C7(H7), C12(H12), C17(H17)
6.b Me refined with riding coordinates:
 C10(H10A,H10B,H10C)
6.c Idealised Me refined as rotating group:
 C3(H3A,H3B,H3C), C5(H5A,H5B,H5C), C8(H8A,H8B,H8C), C13(H13A,H13B,H13C),
 C15(H15A,H15B,H15C), C18(H18A,H18B,H18C), C20(H20A,H20B,H20C)
;
_platon_squeeze_void_probe_radius 1.20
_olex2_submission_special_instructions 'No special instructions were received'

loop_
_space_group_symop_operation_xyz
'x, y, z'
'-x+1/2, -y+1/2, z+1/2'
'-y, x+1/2, z+1/4'
'y+1/2, -x, z+3/4'
'-x+1/2, y, -z+3/4'
'x, -y+1/2, -z+1/4'
'y+1/2, x+1/2, -z+1/2'
'-y, -x, -z'
'x+1/2, y+1/2, z+1/2'
'-x+1, -y+1, z+1'
'-y+1/2, x+1, z+3/4'
'y+1, -x+1/2, z+5/4'
'-x+1, y+1/2, -z+5/4'
'x+1/2, -y+1, -z+3/4'
'y+1, x+1, -z+1'
'-y+1/2, -x+1/2, -z+1/2'

loop_
_atom_site_label
_atom_site_type_symbol
_atom_site_fract_x
_atom_site_fract_y
_atom_site_fract_z
_atom_site_U_iso_or_equiv
_atom_site_adp_type
_atom_site_occupancy
_atom_site_site_symmetry_order
_atom_site_calc_flag
_atom_site_refinement_flags_posn
_atom_site_refinement_flags_adp
_atom_site_refinement_flags_occupancy
_atom_site_disorder_assembly
_atom_site_disorder_group
Dy1 Dy 0.45588(3) 0.54295(3) 0.43910(3) 0.0361(3) Uani 1 1 d . U . . .
Dy2 Dy 0.35525(3) 0.55790(3) 0.49187(4) 0.0403(3) Uani 1 1 d . U . . .
Dy3 Dy 0.53602(3) 0.55098(4) 0.35891(4) 0.0444(3) Uani 1 1 d . U . . .
Dy4 Dy 0.22768(4) 0.77232(4) 0.500000 0.0920(10) Uani 1 2 d S TU P . .
O1 O 0.3921(5) 0.4688(5) 0.3756(5) 0.052(3) Uani 1 1 d . U . . .
O1W O 0.3152(5) 0.5955(5) 0.4376(5) 0.054(3) Uani 1 1 d . U . . .
O2 O 0.3837(5) 0.5233(5) 0.4213(5) 0.053(3) Uani 1 1 d . U . . .
O2W O 0.4963(6) 0.5861(6) 0.3037(5) 0.065(4) Uani 1 1 d . U . . .
O3 O 0.3057(5) 0.5045(5) 0.4756(5) 0.060(3) Uani 1 1 d . U . . .
O3W O 0.2977(8) 0.8039(6) 0.5125(7) 0.087(6) Uani 1 1 d . U . . .
O4 O 0.5344(11) 0.4531(10) 0.1845(11) 0.131(3) Uani 1 1 d D U . . .
O4W O 0.1628(12) 0.7884(12) 0.4659(12) 0.153(13) Uani 1 1 d . U . . .
O5 O 0.5578(11) 0.5152(10) 0.1610(11) 0.130(3) Uani 1 1 d D U . . .
O5W O 0.1819(14) 0.7591(14) 0.5635(13) 0.158(13) Uani 1 1 d . U . . .
O6 O 0.5680(10) 0.5346(11) 0.2970(11) 0.130(3) Uani 1 1 d D U . . .
O8 O 0.4759(5) 0.6587(4) 0.4435(5) 0.050(3) Uani 1 1 d . U . . .
O9 O 0.5704(6) 0.6147(5) 0.3628(6) 0.069(3) Uani 1 1 d D U . . .
O10 O 0.2599(5) 0.7305(5) 0.5471(5) 0.057(3) Uani 1 1 d . U . . .
O11 O 0.3325(5) 0.7300(5) 0.5478(5) 0.059(3) Uani 1 1 d . U . . .
O12 O 0.3093(5) 0.6032(5) 0.5268(5) 0.054(3) Uani 1 1 d . U . . .
O13 O 0.4216(4) 0.5185(4) 0.5020(4) 0.039(3) Uani 1 1 d . U . . .
O14 O 0.4082(4) 0.6000(4) 0.4578(4) 0.046(3) Uani 1 1 d . U . . .
O15 O 0.4872(5) 0.6013(5) 0.4005(5) 0.057(3) Uani 1 1 d . U . . .
O16 O 0.5334(4) 0.4758(5) 0.3663(4) 0.049(3) Uani 1 1 d . U . . .
O17 O 0.5297(4) 0.5303(4) 0.4323(4) 0.040(3) Uani 1 1 d . U . . .
N1 N 0.3041(6) 0.4577(7) 0.4213(7) 0.060(3) Uani 1 1 d . U . . .
N2 N 0.6079(14) 0.5202(14) 0.2322(12) 0.130(3) Uani 1 1 d D U . . .
N3 N 0.5476(7) 0.6819(7) 0.3824(7) 0.066(3) Uani 1 1 d D U . . .
N4 N 0.2639(6) 0.6440(7) 0.5659(6) 0.057(3) Uani 1 1 d . U . . .
C1 C 0.3683(7) 0.4958(7) 0.3962(7) 0.053(2) Uani 1 1 d . U . . .
C2 C 0.3203(8) 0.4938(8) 0.3885(8) 0.059(3) Uani 1 1 d . U . . .
H2 H 0.306833 0.521612 0.394774 0.070 Uiso 1 1 calc R . . . .
C3 C 0.3086(8) 0.4795(9) 0.3483(8) 0.062(4) Uani 1 1 d . U . . .
H3A H 0.278181 0.474039 0.347610 0.094 Uiso 1 1 calc GR . . . .
H3B H 0.323888 0.453347 0.341828 0.094 Uiso 1 1 calc GR . . . .
H3C H 0.315730 0.501061 0.327562 0.094 Uiso 1 1 calc GR . . . .
C4 C 0.2976(8) 0.4680(8) 0.4609(8) 0.060(3) Uani 1 1 d . U . . .
C5 C 0.2787(9) 0.4350(9) 0.4861(9) 0.068(5) Uani 1 1 d . U . . .
H5A H 0.258788 0.447575 0.505921 0.102 Uiso 1 1 calc GR . . . .
H5B H 0.300868 0.420004 0.501430 0.102 Uiso 1 1 calc GR . . . .
H5C H 0.263697 0.415124 0.467968 0.102 Uiso 1 1 calc GR . . . .
C6 C 0.5579(16) 0.4853(14) 0.1861(13) 0.130(3) Uani 1 1 d D U . . .
C7 C 0.5881(16) 0.4773(17) 0.2264(16) 0.130(3) Uani 1 1 d D U . . .
H7 H 0.574173 0.464911 0.251584 0.156 Uiso 1 1 calc R . . . .
C8 C 0.6194(16) 0.4487(16) 0.2035(16) 0.130(3) Uani 1 1 d D U . . .
H8A H 0.644059 0.443705 0.221185 0.196 Uiso 1 1 calc GR . . . .
H8B H 0.628293 0.462409 0.177501 0.196 Uiso 1 1 calc GR . . . .
H8C H 0.605708 0.421757 0.196993 0.196 Uiso 1 1 calc GR . . . .
C9 C 0.6062(14) 0.5463(14) 0.2719(13) 0.130(3) Uani 1 1 d D U . . .
C10 C 0.6229(16) 0.5899(13) 0.2846(16) 0.130(3) Uani 1 1 d D U . . .
H10A H 0.647826 0.596771 0.267740 0.195 Uiso 1 1 calc R . . . .
H10B H 0.600976 0.611120 0.279876 0.195 Uiso 1 1 calc R . . . .
H10C H 0.630681 0.589522 0.314155 0.195 Uiso 1 1 calc R . . . .
C11 C 0.4864(8) 0.6395(7) 0.4086(7) 0.055(2) Uani 1 1 d . U . . .
C12 C 0.5022(8) 0.6737(8) 0.3743(8) 0.061(3) Uani 1 1 d . U . . .
H12 H 0.499802 0.660329 0.346163 0.073 Uiso 1 1 calc R . . . .
C13 C 0.4821(9) 0.7137(8) 0.3723(9) 0.065(5) Uani 1 1 d . U . . .
H13A H 0.488480 0.727030 0.345377 0.098 Uiso 1 1 calc GR . . . .
H13B H 0.492557 0.731690 0.394929 0.098 Uiso 1 1 calc GR . . . .
H13C H 0.451555 0.710100 0.375055 0.098 Uiso 1 1 calc GR . . . .
C14 C 0.5834(7) 0.6546(7) 0.3778(9) 0.069(3) Uani 1 1 d D U . A 1
C15 C 0.6276(7) 0.6644(10) 0.3807(10) 0.076(5) Uani 1 1 d D U . . .
H15A H 0.643672 0.638315 0.384866 0.115 Uiso 1 1 calc GR . . A .
H15B H 0.632310 0.683382 0.404421 0.115 Uiso 1 1 calc GR . . A .
H15C H 0.636873 0.678189 0.354962 0.115 Uiso 1 1 calc GR . . A .
C16 C 0.2979(8) 0.7141(8) 0.5560(7) 0.056(3) Uani 1 1 d . U . . .
C17 C 0.2957(8) 0.6727(8) 0.5819(8) 0.058(3) Uani 1 1 d . U . . .
H17 H 0.323669 0.658350 0.578804 0.069 Uiso 1 1 calc R . . . .
C18 C 0.2880(8) 0.6791(9) 0.6304(8) 0.064(4) Uani 1 1 d . U . . .
H18A H 0.285286 0.651490 0.643912 0.097 Uiso 1 1 calc GR . . . .
H18B H 0.262090 0.695379 0.634682 0.097 Uiso 1 1 calc GR . . . .
H18C H 0.311958 0.694365 0.642566 0.097 Uiso 1 1 calc GR . . . .
C19 C 0.2732(7) 0.6112(8) 0.5397(8) 0.055(3) Uani 1 1 d . U . . .
C20 C 0.2367(8) 0.5844(9) 0.5237(8) 0.061(4) Uani 1 1 d . U . . .
H20A H 0.213197 0.602848 0.515664 0.092 Uiso 1 1 calc GR . . . .
H20B H 0.227334 0.565112 0.545770 0.092 Uiso 1 1 calc GR . . . .
H20C H 0.245929 0.568053 0.499438 0.092 Uiso 1 1 calc GR . . . .
Cl2 Cl 0.3763(3) 0.6099(3) 0.3327(2) 0.086(2) Uani 1 1 d . U . . .
O22 O 0.3349(8) 0.5987(9) 0.3466(7) 0.100(5) Uani 1 1 d . U . . .
O23 O 0.3932(8) 0.6318(8) 0.3694(7) 0.096(5) Uani 1 1 d . U . . .
O24 O 0.3960(8) 0.5708(9) 0.3239(7) 0.097(5) Uani 1 1 d . U . . .
O25 O 0.3664(9) 0.6365(9) 0.2996(7) 0.103(5) Uani 1 1 d . U . . .
Cl1 Cl 0.60288(17) 0.60288(17) 0.500000 0.0576(15) Uani 1 2 d S TU P . .
O18 O 0.6359(6) 0.6359(6) 0.500000 0.061(4) Uani 1 2 d S TU P . .
O19 O 0.6128(10) 0.5657(10) 0.4783(11) 0.057(3) Uani 0.5 1 d . U . . .
O20 O 0.5907(11) 0.5924(11) 0.5396(11) 0.061(3) Uani 0.5 1 d . U . . .
O21 O 0.5633(10) 0.6181(10) 0.4867(11) 0.059(3) Uani 0.5 1 d . U . . .

loop_
_atom_site_aniso_label
_atom_site_aniso_U_11
_atom_site_aniso_U_22
_atom_site_aniso_U_33
_atom_site_aniso_U_23
_atom_site_aniso_U_13
_atom_site_aniso_U_12
Dy1 0.0235(5) 0.0305(5) 0.0542(6) -0.0004(4) -0.0006(4) 0.0108(4)
Dy2 0.0243(5) 0.0341(6) 0.0624(7) -0.0035(4) 0.0002(4) 0.0098(4)
Dy3 0.0295(5) 0.0464(7) 0.0571(6) 0.0093(5) 0.0029(4) 0.0106(4)
Dy4 0.0939(13) 0.0939(13) 0.0880(16) -0.0404(12) -0.0404(12) 0.0663(15)
O1 0.043(5) 0.053(5) 0.061(5) -0.012(5) -0.004(4) 0.006(4)
O1W 0.055(8) 0.038(7) 0.069(8) -0.011(6) -0.004(7) -0.001(6)
O2 0.043(5) 0.053(5) 0.063(5) -0.004(5) -0.004(4) 0.009(4)
O2W 0.056(9) 0.072(10) 0.068(9) 0.016(8) 0.015(7) 0.006(7)
O3 0.055(6) 0.054(6) 0.072(6) 0.001(5) -0.002(5) -0.002(5)
O3W 0.116(15) 0.046(9) 0.099(13) -0.013(8) -0.041(11) 0.026(9)
O4 0.127(5) 0.131(5) 0.134(5) 0.001(4) 0.012(4) 0.008(4)
O4W 0.14(2) 0.15(2) 0.16(2) -0.016(17) -0.044(17) 0.071(18)
O5 0.127(5) 0.130(5) 0.134(5) 0.002(4) 0.012(4) 0.008(4)
O5W 0.16(2) 0.16(2) 0.15(2) -0.043(19) 0.008(18) 0.033(19)
O6 0.126(5) 0.130(5) 0.134(5) 0.001(4) 0.012(4) 0.008(4)
O8 0.049(5) 0.039(5) 0.062(5) 0.011(4) -0.003(4) 0.001(4)
O9 0.068(6) 0.063(6) 0.074(6) 0.007(5) 0.009(5) 0.004(5)
O10 0.051(5) 0.057(6) 0.063(5) -0.006(5) -0.012(5) 0.013(5)
O11 0.053(7) 0.058(7) 0.065(7) -0.003(6) -0.007(6) 0.027(6)
O12 0.047(5) 0.053(6) 0.062(5) -0.010(5) 0.000(5) 0.013(5)
O13 0.036(6) 0.030(5) 0.052(6) 0.002(5) -0.010(5) 0.010(4)
O14 0.044(7) 0.041(6) 0.053(6) 0.004(5) 0.004(5) 0.012(5)
O15 0.054(5) 0.051(5) 0.065(5) 0.009(5) 0.001(5) 0.002(5)
O16 0.029(6) 0.064(8) 0.053(7) -0.008(6) -0.011(5) 0.025(5)
O17 0.033(6) 0.036(6) 0.049(6) -0.010(5) -0.007(5) -0.017(5)
N1 0.051(5) 0.058(5) 0.070(5) -0.009(5) -0.005(5) -0.001(5)
N2 0.127(5) 0.130(5) 0.134(5) 0.001(4) 0.012(4) 0.008(4)
N3 0.066(5) 0.059(5) 0.073(5) 0.014(5) 0.005(5) 0.003(5)
N4 0.048(5) 0.061(5) 0.064(5) -0.009(5) 0.001(5) 0.009(5)
C1 0.045(4) 0.054(5) 0.061(5) -0.007(4) -0.005(4) 0.005(4)
C2 0.049(5) 0.060(5) 0.067(5) -0.007(4) -0.006(4) 0.003(4)
C3 0.047(8) 0.069(9) 0.071(9) -0.010(8) -0.009(8) -0.004(8)
C4 0.053(5) 0.057(5) 0.070(5) -0.003(5) -0.004(5) -0.002(5)
C5 0.062(9) 0.068(9) 0.075(9) 0.000(8) -0.006(8) -0.001(8)
C6 0.127(5) 0.130(5) 0.134(5) 0.001(4) 0.012(4) 0.008(4)
C7 0.127(5) 0.130(5) 0.134(5) 0.001(4) 0.012(4) 0.008(4)
C8 0.127(5) 0.130(5) 0.134(5) 0.001(4) 0.012(4) 0.008(4)
C9 0.127(5) 0.130(5) 0.134(5) 0.001(4) 0.012(4) 0.008(4)
C10 0.127(5) 0.130(5) 0.134(5) 0.002(4) 0.012(4) 0.008(4)
C11 0.054(5) 0.048(4) 0.063(4) 0.009(4) -0.001(4) 0.004(4)
C12 0.059(5) 0.055(5) 0.068(5) 0.014(4) 0.002(4) 0.005(4)
C13 0.069(9) 0.053(9) 0.074(9) 0.021(8) 0.005(8) 0.007(8)
C14 0.069(5) 0.063(5) 0.074(5) 0.010(5) 0.006(5) 0.003(5)
C15 0.072(10) 0.071(9) 0.086(10) 0.010(9) 0.004(9) -0.007(9)
C16 0.051(5) 0.056(5) 0.061(5) -0.007(4) -0.006(4) 0.016(4)
C17 0.050(5) 0.060(5) 0.063(5) -0.007(4) -0.001(4) 0.012(4)
C18 0.056(9) 0.069(9) 0.068(9) -0.007(8) 0.005(8) 0.014(8)
C19 0.046(5) 0.057(5) 0.064(5) -0.008(5) 0.001(4) 0.010(4)
C20 0.047(8) 0.064(9) 0.073(9) -0.011(8) 0.000(8) 0.004(8)
Cl2 0.079(4) 0.112(5) 0.068(3) 0.001(3) -0.018(3) 0.046(4)
O22 0.090(9) 0.125(10) 0.085(8) 0.000(8) -0.024(8) 0.031(9)
O23 0.088(9) 0.120(10) 0.080(8) -0.004(8) -0.017(8) 0.035(8)
O24 0.086(9) 0.119(10) 0.086(8) -0.005(8) -0.012(7) 0.048(8)
O25 0.102(9) 0.120(10) 0.087(8) 0.002(8) -0.017(8) 0.039(8)
Cl1 0.047(2) 0.047(2) 0.079(4) -0.001(2) 0.001(2) 0.001(3)
O18 0.052(5) 0.052(5) 0.081(9) 0.002(5) -0.002(5) 0.014(7)
O19 0.047(5) 0.049(5) 0.076(6) -0.002(5) 0.004(5) 0.000(5)
O20 0.052(5) 0.052(5) 0.078(6) -0.002(5) 0.001(5) -0.001(5)
O21 0.050(5) 0.050(5) 0.079(6) 0.001(5) 0.001(5) 0.003(5)

loop_
_atom_type_symbol
_atom_type_description
_atom_type_scat_dispersion_real
_atom_type_scat_dispersion_imag
_atom_type_scat_source
C C 0.0181 0.0091 'International Tables Vol C Tables 4.2.6.8 and 6.1.1.4'
H H 0.0000 0.0000 'International Tables Vol C Tables 4.2.6.8 and 6.1.1.4'
Cl Cl 0.3639 0.7018 'International Tables Vol C Tables 4.2.6.8 and 6.1.1.4'
Dy Dy -9.8046 9.8477 'International Tables Vol C Tables 4.2.6.8 and 6.1.1.4'
N N 0.0311 0.0180 'International Tables Vol C Tables 4.2.6.8 and 6.1.1.4'
O O 0.0492 0.0322 'International Tables Vol C Tables 4.2.6.8 and 6.1.1.4'

loop_
_geom_angle_atom_site_label_1
_geom_angle_atom_site_label_2
_geom_angle_atom_site_label_3
_geom_angle
_geom_angle_site_symmetry_1
_geom_angle_site_symmetry_3
_geom_angle_publ_flag
Dy1 Dy1 Dy1 89.990(1) 10_554 8_666 ?
Dy2 Dy1 Dy1 62.77(3) . 8_666 ?
Dy2 Dy1 Dy1 135.92(4) . 10_554 ?
Dy3 Dy1 Dy1 63.04(3) . 10_554 ?
Dy3 Dy1 Dy1 134.61(4) . 8_666 ?
Dy3 Dy1 Dy2 159.17(4) . . ?
O2 Dy1 Dy1 104.2(4) . 8_666 ?
O2 Dy1 Dy1 119.6(4) . 10_554 ?
O2 Dy1 Dy2 47.1(4) . . ?
O2 Dy1 Dy3 120.7(4) . . ?
O13 Dy1 Dy1 95.6(3) . 10_554 ?
O13 Dy1 Dy1 35.5(3) 8_666 8_666 ?
O13 Dy1 Dy1 34.3(3) . 8_666 ?
O13 Dy1 Dy1 94.9(3) 8_666 10_554 ?
O13 Dy1 Dy2 82.4(3) 8_666 . ?
O13 Dy1 Dy2 42.3(3) . . ?
O13 Dy1 Dy3 158.3(3) . . ?
O13 Dy1 Dy3 107.2(3) 8_666 . ?
O13 Dy1 O2 72.0(5) . . ?
O13 Dy1 O2 129.5(5) 8_666 . ?
O13 Dy1 O13 68.8(5) 8_666 . ?
O13 Dy1 O14 70.1(4) 8_666 . ?
O13 Dy1 O14 75.8(4) . . ?
O13 Dy1 O15 84.5(5) 8_666 . ?
O13 Dy1 O15 148.2(5) . . ?
O13 Dy1 O16 141.7(5) . 10_554 ?
O13 Dy1 O16 147.3(5) 8_666 10_554 ?
O13 Dy1 O17 118.4(4) 8_666 10_554 ?
O13 Dy1 O17 79.2(4) 8_666 . ?
O14 Dy1 Dy1 164.6(3) . 10_554 ?
O14 Dy1 Dy1 75.6(3) . 8_666 ?
O14 Dy1 Dy2 40.9(3) . . ?
O14 Dy1 Dy3 123.9(3) . . ?
O14 Dy1 O2 70.4(5) . . ?
O14 Dy1 O15 79.3(5) . . ?
O14 Dy1 O16 120.4(4) . 10_554 ?
O15 Dy1 Dy1 119.8(4) . 8_666 ?
O15 Dy1 Dy1 103.7(4) . 10_554 ?
O15 Dy1 Dy2 119.7(4) . . ?
O15 Dy1 Dy3 45.6(4) . . ?
O15 Dy1 O2 117.3(5) . . ?
O16 Dy1 Dy1 74.3(3) 10_554 10_554 ?
O16 Dy1 Dy1 163.8(3) 10_554 8_666 ?
O16 Dy1 Dy2 126.9(3) 10_554 . ?
O16 Dy1 Dy3 40.4(3) 10_554 . ?
O16 Dy1 O2 81.1(5) 10_554 . ?
O16 Dy1 O15 69.0(5) 10_554 . ?
O17 Dy1 Dy1 94.8(3) . 8_666 ?
O17 Dy1 Dy1 35.0(3) 10_554 10_554 ?
O17 Dy1 Dy1 95.7(3) 10_554 8_666 ?
O17 Dy1 Dy1 34.9(3) . 10_554 ?
O17 Dy1 Dy2 109.8(3) 10_554 . ?
O17 Dy1 Dy2 157.5(3) . . ?
O17 Dy1 Dy3 82.5(3) 10_554 . ?
O17 Dy1 Dy3 42.2(3) . . ?
O17 Dy1 O2 149.0(5) . . ?
O17 Dy1 O2 84.8(5) 10_554 . ?
O17 Dy1 O13 81.3(4) 10_554 . ?
O17 Dy1 O13 117.6(4) . . ?
O17 Dy1 O14 150.3(4) 10_554 . ?
O17 Dy1 O14 139.2(5) . . ?
O17 Dy1 O15 128.0(5) 10_554 . ?
O17 Dy1 O15 71.4(5) . . ?
O17 Dy1 O16 74.6(4) . 10_554 ?
O17 Dy1 O16 69.3(4) 10_554 10_554 ?
O17 Dy1 O17 68.8(4) 10_554 . ?
Dy1 Dy2 Dy1 61.90(3) . 8_666 ?
Dy1 Dy2 Dy2 62.55(3) . 8_666 ?
Dy2 Dy2 Dy1 55.16(3) 8_666 8_666 ?
O1W Dy2 Dy1 150.9(4) . 8_666 ?
O1W Dy2 Dy1 100.7(4) . . ?
O1W Dy2 Dy2 96.7(4) . 8_666 ?
O1W Dy2 O2 76.9(5) . . ?
O1W Dy2 O13 141.0(5) . . ?
O2 Dy2 Dy1 42.0(3) . . ?
O2 Dy2 Dy1 98.9(3) . 8_666 ?
O2 Dy2 Dy2 99.4(4) . 8_666 ?
O3 Dy2 Dy1 126.0(4) . 8_666 ?
O3 Dy2 Dy1 112.7(4) . . ?
O3 Dy2 Dy2 174.5(4) . 8_666 ?
O3 Dy2 O1W 81.3(5) . . ?
O3 Dy2 O2 75.1(6) . . ?
O3 Dy2 O8 75.3(6) . 8_666 ?
O3 Dy2 O13 103.4(5) . . ?
O3 Dy2 O14 149.2(5) . 8_666 ?
O3 Dy2 O14 139.4(5) . . ?
O8 Dy2 Dy1 67.1(4) 8_666 8_666 ?
O8 Dy2 Dy1 120.6(3) 8_666 . ?
O8 Dy2 Dy2 109.3(4) 8_666 8_666 ?
O8 Dy2 O1W 137.7(5) 8_666 . ?
O8 Dy2 O2 128.1(5) 8_666 . ?
O8 Dy2 O13 79.3(5) 8_666 . ?
O8 Dy2 O14 140.9(5) 8_666 . ?
O8 Dy2 O14 74.0(5) 8_666 8_666 ?
O12 Dy2 Dy1 148.3(4) . . ?
O12 Dy2 Dy1 108.1(4) . 8_666 ?
O12 Dy2 Dy2 86.7(4) . 8_666 ?
O12 Dy2 O1W 73.7(5) . . ?
O12 Dy2 O2 150.5(5) . . ?
O12 Dy2 O3 97.6(6) . . ?
O12 Dy2 O8 75.1(5) . 8_666 ?
O12 Dy2 O13 141.3(5) . . ?
O12 Dy2 O14 108.2(5) . . ?
O12 Dy2 O14 76.8(5) . 8_666 ?
O13 Dy2 Dy1 34.1(3) . 8_666 ?
O13 Dy2 Dy1 41.3(3) . . ?
O13 Dy2 Dy2 75.0(3) . 8_666 ?
O13 Dy2 O2 67.4(4) . . ?
O14 Dy2 Dy1 81.5(3) 8_666 . ?
O14 Dy2 Dy1 75.2(3) . 8_666 ?
O14 Dy2 Dy1 35.7(3) 8_666 8_666 ?
O14 Dy2 Dy1 41.4(3) . . ?
O14 Dy2 Dy2 35.2(3) . 8_666 ?
O14 Dy2 Dy2 35.3(3) 8_666 8_666 ?
O14 Dy2 O1W 76.7(5) . . ?
O14 Dy2 O1W 124.3(5) 8_666 . ?
O14 Dy2 O2 123.6(5) 8_666 . ?
O14 Dy2 O2 66.9(5) . . ?
O14 Dy2 O13 75.3(4) . . ?
O14 Dy2 O13 68.6(4) 8_666 . ?
O14 Dy2 O14 69.2(5) 8_666 . ?
Dy1 Dy3 Dy1 61.95(3) . 10_554 ?
Dy1 Dy3 Dy3 62.49(3) . 10_554 ?
Dy1 Dy3 Dy3 54.61(3) 10_554 10_554 ?
O1 Dy3 Dy1 119.0(4) 10_554 . ?
O1 Dy3 Dy1 66.4(3) 10_554 10_554 ?
O1 Dy3 Dy3 109.4(4) 10_554 10_554 ?
O1 Dy3 O2W 139.7(5) 10_554 . ?
O1 Dy3 O15 127.3(5) 10_554 . ?
O1 Dy3 O17 78.2(5) 10_554 . ?
O2W Dy3 Dy1 148.3(4) . 10_554 ?
O2W Dy3 Dy1 100.7(4) . . ?
O2W Dy3 Dy3 94.3(5) . 10_554 ?
O2W Dy3 O15 77.6(5) . . ?
O2W Dy3 O17 140.9(5) . . ?
O6 Dy3 Dy1 111.4(9) . 10_554 ?
O6 Dy3 Dy1 155.5(9) . . ?
O6 Dy3 Dy3 94.0(9) . 10_554 ?
O6 Dy3 O1 73.5(10) . 10_554 ?
O6 Dy3 O2W 72.7(10) . . ?
O6 Dy3 O9 92.1(10) . . ?
O6 Dy3 O15 148.3(9) . . ?
O6 Dy3 O16 114.6(9) . 10_554 ?
O6 Dy3 O16 82.8(9) . . ?
O6 Dy3 O17 143.9(9) . . ?
O9 Dy3 Dy1 110.8(5) . . ?
O9 Dy3 Dy1 126.7(5) . 10_554 ?
O9 Dy3 Dy3 172.5(5) . 10_554 ?
O9 Dy3 O1 76.6(6) . 10_554 ?
O9 Dy3 O2W 83.3(7) . . ?
O9 Dy3 O15 73.4(6) . . ?
O9 Dy3 O16 138.6(6) . 10_554 ?
O9 Dy3 O16 152.3(6) . . ?
O9 Dy3 O17 102.8(5) . . ?
O15 Dy3 Dy1 99.6(3) . 10_554 ?
O15 Dy3 Dy1 42.2(3) . . ?
O15 Dy3 Dy3 99.1(4) . 10_554 ?
O16 Dy3 Dy1 80.6(3) . . ?
O16 Dy3 Dy1 41.7(3) 10_554 . ?
O16 Dy3 Dy1 35.6(3) . 10_554 ?
O16 Dy3 Dy1 74.0(3) 10_554 10_554 ?
O16 Dy3 Dy3 33.7(3) . 10_554 ?
O16 Dy3 Dy3 34.1(3) 10_554 10_554 ?
O16 Dy3 O1 75.8(5) . 10_554 ?
O16 Dy3 O1 139.3(5) 10_554 10_554 ?
O16 Dy3 O2W 120.4(6) . . ?
O16 Dy3 O2W 75.9(5) 10_554 . ?
O16 Dy3 O15 122.7(5) . . ?
O16 Dy3 O15 67.4(5) 10_554 . ?
O16 Dy3 O16 66.5(5) 10_554 . ?
O16 Dy3 O17 74.5(4) 10_554 . ?
O16 Dy3 O17 68.7(4) . . ?
O17 Dy3 Dy1 40.7(3) . . ?
O17 Dy3 Dy1 34.7(3) . 10_554 ?
O17 Dy3 Dy3 74.6(2) . 10_554 ?
O17 Dy3 O15 67.7(5) . . ?
O3W Dy4 O3W 139.1(8) . 8_666 ?
O3W Dy4 O5W 75.5(11) 8_666 . ?
O3W Dy4 O5W 116.8(11) 8_666 8_666 ?
O3W Dy4 O5W 116.8(11) . . ?
O3W Dy4 O5W 75.5(11) . 8_666 ?
O4W Dy4 O3W 76.6(11) 8_666 . ?
O4W Dy4 O3W 139.8(12) 8_666 8_666 ?
O4W Dy4 O3W 76.6(11) . 8_666 ?
O4W Dy4 O3W 139.8(12) . . ?
O4W Dy4 O4W 80.9(18) . 8_666 ?
O4W Dy4 O5W 84.8(14) . . ?
O4W Dy4 O5W 84.8(14) 8_666 8_666 ?
O4W Dy4 O5W 69.7(15) 8_666 . ?
O4W Dy4 O5W 69.7(15) . 8_666 ?
O5W Dy4 O5W 146.6(19) . 8_666 ?
O10 Dy4 O3W 76.4(7) . 8_666 ?
O10 Dy4 O3W 73.9(6) 8_666 8_666 ?
O10 Dy4 O3W 73.9(6) . . ?
O10 Dy4 O3W 76.4(7) 8_666 . ?
O10 Dy4 O4W 107.2(10) 8_666 . ?
O10 Dy4 O4W 145.5(12) 8_666 8_666 ?
O10 Dy4 O4W 107.2(10) . 8_666 ?
O10 Dy4 O4W 145.4(12) . . ?
O10 Dy4 O5W 67.9(10) 8_666 8_666 ?
O10 Dy4 O5W 143.1(10) . 8_666 ?
O10 Dy4 O5W 143.1(10) 8_666 . ?
O10 Dy4 O5W 67.9(10) . . ?
O10 Dy4 O10 85.3(8) 8_666 . ?
C1 O1 Dy3 144.7(14) . 10_554 ?
Dy1 O2 Dy2 90.8(5) . . ?
C1 O2 Dy1 132.5(14) . . ?
C1 O2 Dy2 133.1(15) . . ?
C4 O3 Dy2 149.8(16) . . ?
C9 O6 Dy3 140(3) . . ?
C11 O8 Dy2 140.4(14) . 8_666 ?
C14 O9 Dy3 160.4(16) . . ?
C16 O10 Dy4 141.0(16) . . ?
C19 O12 Dy2 149.3(16) . . ?
Dy1 O13 Dy1 110.2(5) 8_666 . ?
Dy1 O13 Dy2 109.8(5) 8_666 . ?
Dy1 O13 Dy2 96.4(4) . . ?
Dy2 O14 Dy1 97.6(5) . . ?
Dy2 O14 Dy1 109.1(5) 8_666 . ?
Dy2 O14 Dy2 109.5(5) 8_666 . ?
Dy1 O15 Dy3 92.2(5) . . ?
C11 O15 Dy1 128.9(15) . . ?
C11 O15 Dy3 136.2(15) . . ?
Dy3 O16 Dy1 97.9(6) 10_554 10_554 ?
Dy3 O16 Dy1 109.4(5) . 10_554 ?
Dy3 O16 Dy3 112.3(4) 10_554 . ?
Dy1 O17 Dy1 110.2(4) 10_554 . ?
Dy1 O17 Dy3 109.4(5) 10_554 . ?
Dy1 O17 Dy3 97.1(5) . . ?
C4 N1 C2 120(2) . . ?
C7 N2 C9 125(4) . . ?
C14 N3 C12 130(2) . . ?
C19 N4 C17 123.0(19) . . ?
O1 C1 C2 117.2(19) . . ?
O2 C1 O1 123(2) . . ?
O2 C1 C2 120(2) . . ?
N1 C2 H2 110.7 . . ?
C1 C2 N1 103.7(19) . . ?
C1 C2 H2 110.7 . . ?
C3 C2 N1 106(2) . . ?
C3 C2 C1 115(2) . . ?
C3 C2 H2 110.7 . . ?
C2 C3 H3A 109.5 . . ?
C2 C3 H3B 109.5 . . ?
C2 C3 H3C 109.5 . . ?
H3A C3 H3B 109.5 . . ?
H3A C3 H3C 109.5 . . ?
H3B C3 H3C 109.5 . . ?
O3 C4 N1 123(2) . . ?
O3 C4 C5 122(2) . . ?
N1 C4 C5 115(2) . . ?
C4 C5 H5A 109.5 . . ?
C4 C5 H5B 109.5 . . ?
C4 C5 H5C 109.5 . . ?
H5A C5 H5B 109.5 . . ?
H5A C5 H5C 109.5 . . ?
H5B C5 H5C 109.5 . . ?
O4 C6 C7 105(3) . . ?
O5 C6 O4 126(5) . . ?
O5 C6 C7 129(5) . . ?
N2 C7 C6 102(4) . . ?
N2 C7 H7 116.1 . . ?
N2 C7 C8 109(4) . . ?
C6 C7 H7 116.1 . . ?
C8 C7 C6 95(4) . . ?
C8 C7 H7 116.1 . . ?
C7 C8 H8A 109.5 . . ?
C7 C8 H8B 109.5 . . ?
C7 C8 H8C 109.5 . . ?
H8A C8 H8B 109.5 . . ?
H8A C8 H8C 109.5 . . ?
H8B C8 H8C 109.5 . . ?
O6 C9 N2 110(3) . . ?
O6 C9 C10 111(3) . . ?
N2 C9 C10 134(4) . . ?
C9 C10 H10A 109.5 . . ?
C9 C10 H10B 109.5 . . ?
C9 C10 H10C 109.5 . . ?
H10A C10 H10B 109.5 . . ?
H10A C10 H10C 109.5 . . ?
H10B C10 H10C 109.5 . . ?
O8 C11 C12 110(2) . . ?
O15 C11 O8 129(2) . . ?
O15 C11 C12 120(2) . . ?
N3 C12 C11 107.3(19) . . ?
N3 C12 H12 107.6 . . ?
C11 C12 H12 107.6 . . ?
C13 C12 N3 107(2) . . ?
C13 C12 C11 119(2) . . ?
C13 C12 H12 107.6 . . ?
C12 C13 H13A 109.5 . . ?
C12 C13 H13B 109.5 . . ?
C12 C13 H13C 109.5 . . ?
H13A C13 H13B 109.5 . . ?
H13A C13 H13C 109.5 . . ?
H13B C13 H13C 109.5 . . ?
O9 C14 N3 110.2(18) . . ?
O9 C14 C15 120(2) . . ?
N3 C14 C15 129(2) . . ?
C14 C15 H15A 109.5 . . ?
C14 C15 H15B 109.5 . . ?
C14 C15 H15C 109.5 . . ?
H15A C15 H15B 109.5 . . ?
H15A C15 H15C 109.5 . . ?
H15B C15 H15C 109.5 . . ?
O10 C16 C17 114(2) . . ?
O11 C16 O10 126(2) . . ?
O11 C16 C17 120(2) . . ?
N4 C17 C16 112(2) . . ?
N4 C17 H17 107.0 . . ?
N4 C17 C18 109(2) . . ?
C16 C17 H17 107.0 . . ?
C16 C17 C18 115(2) . . ?
C18 C17 H17 107.0 . . ?
C17 C18 H18A 109.5 . . ?
C17 C18 H18B 109.5 . . ?
C17 C18 H18C 109.5 . . ?
H18A C18 H18B 109.5 . . ?
H18A C18 H18C 109.5 . . ?
H18B C18 H18C 109.5 . . ?
O12 C19 N4 124(2) . . ?
O12 C19 C20 118(2) . . ?
N4 C19 C20 118(2) . . ?
C19 C20 H20A 109.5 . . ?
C19 C20 H20B 109.5 . . ?
C19 C20 H20C 109.5 . . ?
H20A C20 H20B 109.5 . . ?
H20A C20 H20C 109.5 . . ?
H20B C20 H20C 109.5 . . ?
O22 Cl2 O23 101.7(15) . . ?
O24 Cl2 O22 104.4(17) . . ?
O24 Cl2 O23 114.5(13) . . ?
O25 Cl2 O22 100.5(15) . . ?
O25 Cl2 O23 114.0(17) . . ?
O25 Cl2 O24 118.4(15) . . ?
O19 Cl1 O18 115.8(13) 15_445 . ?
O19 Cl1 O18 115.8(13) . . ?
O19 Cl1 O19 128(3) 15_445 . ?
O19 Cl1 O21 47.6(19) . 15_445 ?
O19 Cl1 O21 109.7(19) 15_445 15_445 ?
O19 Cl1 O21 109.7(19) . . ?
O19 Cl1 O21 47.7(19) 15_445 . ?
O20 Cl1 O18 111.8(14) 15_445 . ?
O20 Cl1 O18 111.8(14) . . ?
O20 Cl1 O19 50(2) . 15_445 ?
O20 Cl1 O19 109(2) 15_445 15_445 ?
O20 Cl1 O19 50(2) 15_445 . ?
O20 Cl1 O19 109(2) . . ?
O20 Cl1 O20 136(3) . 15_445 ?
O20 Cl1 O21 66(2) . 15_445 ?
O20 Cl1 O21 66(2) 15_445 . ?
O20 Cl1 O21 96(2) 15_445 15_445 ?
O20 Cl1 O21 96(2) . . ?
O21 Cl1 O18 112.8(14) 15_445 . ?
O21 Cl1 O18 112.8(14) . . ?
O21 Cl1 O21 134(3) . 15_445 ?
O20 O19 Cl1 64(2) 15_445 . ?
O21 O19 Cl1 66(2) 15_445 . ?
O21 O19 O20 128(4) 15_445 15_445 ?
Cl1 O20 O21 58.0(19) . 15_445 ?
O19 O20 Cl1 67(2) 15_445 . ?
O19 O20 O21 116(3) 15_445 15_445 ?
Cl1 O21 O20 55.5(18) . 15_445 ?
O19 O21 Cl1 66(2) 15_445 . ?
O19 O21 O20 115(3) 15_445 15_445 ?

loop_
_geom_bond_atom_site_label_1
_geom_bond_atom_site_label_2
_geom_bond_distance
_geom_bond_site_symmetry_2
_geom_bond_publ_flag
Dy1 Dy1 3.8222(18) 10_554 ?
Dy1 Dy1 3.825(2) 8_666 ?
Dy1 Dy2 3.5658(14) . ?
Dy1 Dy3 3.5480(15) . ?
Dy1 O2 2.388(15) . ?
Dy1 O13 2.295(13) 8_666 ?
Dy1 O13 2.368(14) . ?
Dy1 O14 2.380(12) . ?
Dy1 O15 2.385(15) . ?
Dy1 O16 2.384(13) 10_554 ?
Dy1 O17 2.328(13) 10_554 ?
Dy1 O17 2.333(13) . ?
Dy2 Dy2 3.846(2) 8_666 ?
Dy2 O1W 2.410(16) . ?
Dy2 O2 2.614(15) . ?
Dy2 O3 2.318(17) . ?
Dy2 O8 2.325(15) 8_666 ?
Dy2 O12 2.284(14) . ?
Dy2 O13 2.417(11) . ?
Dy2 O14 2.352(14) 8_666 ?
Dy2 O14 2.357(14) . ?
Dy3 Dy3 3.874(2) 10_554 ?
Dy3 O1 2.373(14) 10_554 ?
Dy3 O2W 2.390(17) . ?
Dy3 O6 2.24(3) . ?
Dy3 O9 2.252(17) . ?
Dy3 O15 2.536(16) . ?
Dy3 O16 2.346(15) . ?
Dy3 O16 2.320(14) 10_554 ?
Dy3 O17 2.401(13) . ?
Dy4 O3W 2.41(2) 8_666 ?
Dy4 O3W 2.41(2) . ?
Dy4 O4W 2.34(3) . ?
Dy4 O4W 2.34(3) 8_666 ?
Dy4 O5W 2.48(4) 8_666 ?
Dy4 O5W 2.48(4) . ?
Dy4 O10 2.207(15) 8_666 ?
Dy4 O10 2.207(15) . ?
O1 C1 1.29(3) . ?
O2 C1 1.26(3) . ?
O3 C4 1.25(3) . ?
O4 C6 1.24(5) . ?
O5 C6 1.22(3) . ?
O6 C9 1.47(3) . ?
O8 C11 1.29(3) . ?
O9 C14 1.38(2) . ?
O10 C16 1.31(3) . ?
O11 C16 1.21(3) . ?
O12 C19 1.22(3) . ?
O15 C11 1.21(3) . ?
N1 C2 1.60(3) . ?
N1 C4 1.30(3) . ?
N2 C7 1.47(6) . ?
N2 C9 1.49(3) . ?
N3 C12 1.45(3) . ?
N3 C14 1.40(2) . ?
N4 C17 1.42(3) . ?
N4 C19 1.34(3) . ?
C1 C2 1.51(3) . ?
C2 H2 0.9800 . ?
C2 C3 1.39(3) . ?
C3 H3A 0.9600 . ?
C3 H3B 0.9600 . ?
C3 H3C 0.9600 . ?
C4 C5 1.42(4) . ?
C5 H5A 0.9600 . ?
C5 H5B 0.9600 . ?
C5 H5C 0.9600 . ?
C6 C7 1.60(7) . ?
C7 H7 0.9800 . ?
C7 C8 1.50(3) . ?
C8 H8A 0.9600 . ?
C8 H8B 0.9600 . ?
C8 H8C 0.9600 . ?
C9 C10 1.50(3) . ?
C10 H10A 0.9600 . ?
C10 H10B 0.9600 . ?
C10 H10C 0.9600 . ?
C11 C12 1.59(3) . ?
C12 H12 0.9800 . ?
C12 C13 1.39(3) . ?
C13 H13A 0.9600 . ?
C13 H13B 0.9600 . ?
C13 H13C 0.9600 . ?
C14 C15 1.41(2) . ?
C15 H15A 0.9600 . ?
C15 H15B 0.9600 . ?
C15 H15C 0.9600 . ?
C16 C17 1.52(4) . ?
C17 H17 0.9800 . ?
C17 C18 1.55(3) . ?
C18 H18A 0.9600 . ?
C18 H18B 0.9600 . ?
C18 H18C 0.9600 . ?
C19 C20 1.49(3) . ?
C20 H20A 0.9600 . ?
C20 H20B 0.9600 . ?
C20 H20C 0.9600 . ?
Cl2 O22 1.40(3) . ?
Cl2 O23 1.44(2) . ?
Cl2 O24 1.39(2) . ?
Cl2 O25 1.36(2) . ?
Cl1 O18 1.45(3) . ?
Cl1 O19 1.37(3) . ?
Cl1 O19 1.37(3) 15_445 ?
Cl1 O20 1.34(3) . ?
Cl1 O20 1.34(3) 15_445 ?
Cl1 O21 1.38(3) 15_445 ?
Cl1 O21 1.38(3) . ?
O19 O20 1.15(5) 15_445 ?
O19 O21 1.11(4) 15_445 ?
O20 O21 1.49(5) 15_445 ?

loop_
_geom_torsion_atom_site_label_1
_geom_torsion_atom_site_label_2
_geom_torsion_atom_site_label_3
_geom_torsion_atom_site_label_4
_geom_torsion
_geom_torsion_site_symmetry_1
_geom_torsion_site_symmetry_2
_geom_torsion_site_symmetry_3
_geom_torsion_site_symmetry_4
_geom_torsion_publ_flag
Dy1 O2 C1 O1 5(3) . . . . ?
Dy1 O2 C1 C2 -174.0(15) . . . . ?
Dy1 O15 C11 O8 15(4) . . . . ?
Dy1 O15 C11 C12 -168.9(15) . . . . ?
Dy2 O2 C1 O1 -146.9(17) . . . . ?
Dy2 O2 C1 C2 34(3) . . . . ?
Dy2 O3 C4 N1 -64(4) . . . . ?
Dy2 O3 C4 C5 119(3) . . . . ?
Dy2 O8 C11 O15 -14(4) 8_666 . . . ?
Dy2 O8 C11 C12 169.4(15) 8_666 . . . ?
Dy2 O12 C19 N4 170.8(19) . . . . ?
Dy2 O12 C19 C20 -13(5) . . . . ?
Dy3 O1 C1 O2 -7(4) 10_554 . . . ?
Dy3 O1 C1 C2 171.8(17) 10_554 . . . ?
Dy3 O6 C9 N2 178(3) . . . . ?
Dy3 O6 C9 C10 -22(7) . . . . ?
Dy3 O9 C14 N3 -58(6) . . . . ?
Dy3 O9 C14 C15 130(4) . . . . ?
Dy3 O15 C11 O8 -141(2) . . . . ?
Dy3 O15 C11 C12 35(3) . . . . ?
Dy4 O10 C16 O11 30(4) . . . . ?
Dy4 O10 C16 C17 -154.9(17) . . . . ?
O1 C1 C2 N1 86(2) . . . . ?
O1 C1 C2 C3 -29(3) . . . . ?
O2 C1 C2 N1 -95(3) . . . . ?
O2 C1 C2 C3 150(2) . . . . ?
O4 C6 C7 N2 -168(3) . . . . ?
O4 C6 C7 C8 82(4) . . . . ?
O5 C6 C7 N2 14(4) . . . . ?
O5 C6 C7 C8 -96(4) . . . . ?
O8 C11 C12 N3 85(2) . . . . ?
O8 C11 C12 C13 -37(3) . . . . ?
O10 C16 C17 N4 45(3) . . . . ?
O10 C16 C17 C18 -80(3) . . . . ?
O11 C16 C17 N4 -139(2) . . . . ?
O11 C16 C17 C18 96(3) . . . . ?
O15 C11 C12 N3 -92(3) . . . . ?
O15 C11 C12 C13 146(3) . . . . ?
C2 N1 C4 O3 -4(4) . . . . ?
C2 N1 C4 C5 173(2) . . . . ?
C4 N1 C2 C1 81(3) . . . . ?
C4 N1 C2 C3 -157(2) . . . . ?
C7 N2 C9 O6 -25(7) . . . . ?
C7 N2 C9 C10 -179(5) . . . . ?
C9 N2 C7 C6 124(5) . . . . ?
C9 N2 C7 C8 -137(5) . . . . ?
C12 N3 C14 O9 1(4) . . . . ?
C12 N3 C14 C15 171(3) . . . . ?
C14 N3 C12 C11 67(3) . . . . ?
C14 N3 C12 C13 -164(3) . . . . ?
C17 N4 C19 O12 -1(4) . . . . ?
C17 N4 C19 C20 -178(2) . . . . ?
C19 N4 C17 C16 98(3) . . . . ?
C19 N4 C17 C18 -134(2) . . . . ?
O18 Cl1 O19 O20 -98(2) . . . 15_445 ?
O18 Cl1 O19 O21 98(2) . . . 15_445 ?
O18 Cl1 O20 O19 106(2) . . . 15_445 ?
O18 Cl1 O20 O21 -106.4(16) . . . 15_445 ?
O18 Cl1 O21 O19 -105(2) . . . 15_445 ?
O18 Cl1 O21 O20 104.8(17) . . . 15_445 ?
O19 Cl1 O19 O20 82(2) 15_445 . . 15_445 ?
O19 Cl1 O19 O21 -82(2) 15_445 . . 15_445 ?
O19 Cl1 O20 O19 -125(3) . . . 15_445 ?
O19 Cl1 O20 O21 148(3) 15_445 . . 15_445 ?
O19 Cl1 O20 O21 23(2) . . . 15_445 ?
O19 Cl1 O21 O19 125(3) . . . 15_445 ?
O19 Cl1 O21 O20 -26(2) . . . 15_445 ?
O19 Cl1 O21 O20 -150(3) 15_445 . . 15_445 ?
O20 Cl1 O19 O20 136(3) . . . 15_445 ?
O20 Cl1 O19 O21 -164(3) 15_445 . . 15_445 ?
O20 Cl1 O19 O21 -29(3) . . . 15_445 ?
O20 Cl1 O20 O19 -74(2) 15_445 . . 15_445 ?
O20 Cl1 O20 O21 73.6(16) 15_445 . . 15_445 ?
O20 Cl1 O21 O19 12(3) . . . 15_445 ?
O20 Cl1 O21 O19 150(3) 15_445 . . 15_445 ?
O20 Cl1 O21 O20 -138(3) . . . 15_445 ?
O21 Cl1 O19 O20 31(3) . . . 15_445 ?
O21 Cl1 O19 O20 164(3) 15_445 . . 15_445 ?
O21 Cl1 O19 O21 -133(3) . . . 15_445 ?
O21 Cl1 O20 O19 -12(3) . . . 15_445 ?
O21 Cl1 O20 O19 -148(3) 15_445 . . 15_445 ?
O21 Cl1 O20 O21 136(3) . . . 15_445 ?
O21 Cl1 O21 O19 75(2) 15_445 . . 15_445 ?
O21 Cl1 O21 O20 -75.2(17) 15_445 . . 15_445 ?

loop_
_platon_squeeze_void_nr
_platon_squeeze_void_average_x
_platon_squeeze_void_average_y
_platon_squeeze_void_average_z
_platon_squeeze_void_volume
_platon_squeeze_void_count_electrons
_platon_squeeze_void_content
1 0.358 0.089 0.139 15518 4601 ' '
2 0.750 0.099 0.875 15 -2 ' '
3 0.901 0.250 0.125 15 -2 ' '
4 0.599 0.250 0.625 15 -2 ' '
5 0.750 0.401 0.375 15 -2 ' '
6 0.250 0.599 0.375 15 -2 ' '
7 0.099 0.750 0.125 15 -2 ' '
8 0.401 0.750 0.625 15 -2 ' '
9 0.250 0.901 0.875 15 -2 ' '
